data_4500272
loop_
_publ_author_name
'Adarsh, N. N.'
'Dastidar, Parthasarathi'

_publ_section_title
;
 A New Series of ZnIICoordination Polymer Based Metallogels Derived from
 Bis-pyridyl-bis-amide Ligands: A Crystal Engineering Approach
;
_journal_issue 1
_journal_name_full 'Crystal Growth &amp; Design'
_journal_page_first 328
_journal_paper_doi 10.1021/cg101342g
_journal_volume 11
_journal_year 2011
_chemical_formula_sum 'C19 H17 Cl2 N4 O3 Zn'
_chemical_formula_weight 485.64
_chemical_name_systematic
; 
 ? 
;
_space_group_IT_number 2
_symmetry_cell_setting triclinic
_symmetry_space_group_name_Hall '-P 1'
_symmetry_space_group_name_H-M 'P -1'
_atom_sites_solution_hydrogens geom
_atom_sites_solution_primary direct
_atom_sites_solution_secondary difmap
_audit_creation_method SHELXL-97
_cell_angle_alpha 74.014(15)
_cell_angle_beta 74.102(16)
_cell_angle_gamma 68.061(15)
_cell_formula_units_Z 2
_cell_length_a 8.671(11)
_cell_length_b 9.631(13)
_cell_length_c 13.505(17)
_cell_measurement_temperature 298(2)
_cell_volume 987(2)
_computing_cell_refinement 'Bruker Apex II'
_computing_data_collection 'Bruker Apex II'
_computing_data_reduction SAINT
_computing_molecular_graphics 'Mercury 2.3'
_computing_publication_material Shelxl-97
_computing_structure_refinement 'SHELXL-97 (Sheldrick, 1997)'
_computing_structure_solution 'SHELXS-97 (Sheldrick, 1990)'
_diffrn_ambient_temperature 298(2)
_diffrn_detector_area_resol_mean 3
_diffrn_measured_fraction_theta_full 0.988
_diffrn_measured_fraction_theta_max 0.988
_diffrn_measurement_device_type 'Bruker Apex II'
_diffrn_measurement_method 'Phi-Omega scan'
_diffrn_radiation_monochromator graphite
_diffrn_radiation_source 'fine-focus sealed tube'
_diffrn_radiation_type MoK\a
_diffrn_radiation_wavelength 0.71073
_diffrn_reflns_av_R_equivalents 0.0867
_diffrn_reflns_av_sigmaI/netI 0.1624
_diffrn_reflns_limit_h_max 8
_diffrn_reflns_limit_h_min -8
_diffrn_reflns_limit_k_max 9
_diffrn_reflns_limit_k_min -9
_diffrn_reflns_limit_l_max 13
_diffrn_reflns_limit_l_min -13
_diffrn_reflns_number 5985
_diffrn_reflns_theta_full 20.90
_diffrn_reflns_theta_max 20.90
_diffrn_reflns_theta_min 1.60
_exptl_absorpt_coefficient_mu 1.544
_exptl_absorpt_correction_T_max 0.9130
_exptl_absorpt_correction_T_min 0.7685
_exptl_absorpt_correction_type multi-scan
_exptl_absorpt_process_details sadabs
_exptl_crystal_colour colorless
_exptl_crystal_density_diffrn 1.634
_exptl_crystal_density_method 'not measured'
_exptl_crystal_description plate
_exptl_crystal_F_000 494
_exptl_crystal_size_max 0.18
_exptl_crystal_size_mid 0.12
_exptl_crystal_size_min 0.06
_refine_diff_density_max 0.691
_refine_diff_density_min -0.909
_refine_diff_density_rms 0.121
_refine_ls_extinction_method none
_refine_ls_goodness_of_fit_ref 1.070
_refine_ls_hydrogen_treatment constr
_refine_ls_matrix_type full
_refine_ls_number_parameters 252
_refine_ls_number_reflns 2069
_refine_ls_number_restraints 2
_refine_ls_restrained_S_all 1.071
_refine_ls_R_factor_all 0.0995
_refine_ls_R_factor_gt 0.0813
_refine_ls_shift/su_max 0.000
_refine_ls_shift/su_mean 0.000
_refine_ls_structure_factor_coef Fsqd
_refine_ls_weighting_details 'calc w=1/[\s^2^(Fo^2^)+(0.0862P)^2^+2.3223P] where P=(Fo^2^+2Fc^2^)/3'
_refine_ls_weighting_scheme calc
_refine_ls_wR_factor_gt 0.2237
_refine_ls_wR_factor_ref 0.2390
_reflns_number_gt 1603
_reflns_number_total 2069
_reflns_threshold_expression >2sigma(I)
_cod_data_source_file cg101342g_si_002.cif
_cod_data_source_block 5
_cod_original_sg_symbol_H-M P-1
_cod_database_code 4500272

loop_
_symmetry_equiv_pos_as_xyz
'x, y, z'
'-x, -y, -z'

loop_
_atom_site_label
_atom_site_type_symbol
_atom_site_fract_x
_atom_site_fract_y
_atom_site_fract_z
_atom_site_U_iso_or_equiv
_atom_site_adp_type
_atom_site_occupancy
_atom_site_symmetry_multiplicity
_atom_site_calc_flag
_atom_site_refinement_flags
Zn1 Zn 0.48886(16) 0.45911(14) 0.26116(10) 0.0470(6) Uani 1 1 d .
Cl1 Cl 0.4850(4) 0.3429(4) 0.1404(2) 0.0605(10) Uani 1 1 d .
Cl2 Cl 0.3411(4) 0.4268(3) 0.4224(2) 0.0592(10) Uani 1 1 d .
N1 N 0.7404(12) 0.4008(10) 0.2658(8) 0.046(2) Uani 1 1 d .
C2 C 0.8573(16) 0.4044(13) 0.1751(9) 0.050(3) Uani 1 1 d .
H2 H 0.8229 0.4293 0.1112 0.060 Uiso 1 1 calc R
C3 C 1.0248(14) 0.3720(13) 0.1761(9) 0.048(3) Uani 1 1 d .
H3 H 1.1023 0.3786 0.1133 0.058 Uiso 1 1 calc R
C4 C 1.0783(15) 0.3294(13) 0.2712(9) 0.047(3) Uani 1 1 d .
H4 H 1.1919 0.3049 0.2733 0.056 Uiso 1 1 calc R
C5 C 0.9579(14) 0.3241(12) 0.3633(9) 0.043(3) Uani 1 1 d .
C6 C 0.7879(15) 0.3622(11) 0.3586(10) 0.048(3) Uani 1 1 d .
H6 H 0.7072 0.3609 0.4203 0.058 Uiso 1 1 calc R
N7 N 1.0097(11) 0.2825(10) 0.4592(7) 0.048(2) Uani 1 1 d .
H7 H 1.0871 0.3147 0.4636 0.058 Uiso 1 1 calc R
C8 C 0.9457(15) 0.1936(12) 0.5471(9) 0.046(3) Uani 1 1 d .
O9 O 0.8330(11) 0.1437(10) 0.5477(6) 0.065(2) Uani 1 1 d .
C10 C 1.0139(13) 0.1672(13) 0.6435(9) 0.045(3) Uani 1 1 d .
C11 C 1.0599(16) 0.2766(13) 0.6651(10) 0.056(3) Uani 1 1 d .
H11 H 1.0563 0.3678 0.6174 0.067 Uiso 1 1 calc R
C12 C 1.1116(15) 0.2483(13) 0.7591(10) 0.054(3) Uani 1 1 d .
H12 H 1.1348 0.3245 0.7765 0.065 Uiso 1 1 calc R
C13 C 1.1293(14) 0.1120(14) 0.8266(9) 0.049(3) Uani 1 1 d .
C14 C 1.0901(15) 0.0008(13) 0.8031(10) 0.054(3) Uani 1 1 d .
H14 H 1.1036 -0.0934 0.8483 0.065 Uiso 1 1 calc R
C15 C 1.0300(14) 0.0295(13) 0.7115(10) 0.050(3) Uani 1 1 d .
H15 H 1.0007 -0.0448 0.6963 0.060 Uiso 1 1 calc R
C16 C 1.1787(16) 0.0952(14) 0.9271(10) 0.057(3) Uani 1 1 d .
O17 O 1.1506(13) 0.2036(10) 0.9673(7) 0.078(3) Uani 1 1 d .
N18 N 1.2615(12) -0.0518(11) 0.9743(7) 0.052(3) Uani 1 1 d .
H18 H 1.2766 -0.1230 0.9423 0.063 Uiso 1 1 calc R
C19 C 1.3237(14) -0.0991(14) 1.0679(9) 0.047(3) Uani 1 1 d .
C20 C 1.3505(15) -0.0027(13) 1.1158(9) 0.052(3) Uani 1 1 d .
H20 H 1.3261 0.1010 1.0875 0.063 Uiso 1 1 calc R
C21 C 1.4146(15) -0.0650(14) 1.2068(11) 0.056(3) Uani 1 1 d .
H21 H 1.4357 -0.0040 1.2407 0.067 Uiso 1 1 calc R
C22 C 1.4465(15) -0.2170(15) 1.2465(9) 0.054(3) Uani 1 1 d .
H22 H 1.4844 -0.2563 1.3098 0.064 Uiso 1 1 calc R
N23 N 1.4263(12) -0.3133(10) 1.1995(8) 0.050(3) Uani 1 1 d .
C24 C 1.3637(16) -0.2542(13) 1.1105(9) 0.052(3) Uani 1 1 d .
H24 H 1.3469 -0.3183 1.0770 0.063 Uiso 1 1 calc R
O25 O 0.653(2) 0.9470(17) 0.5751(11) 0.150(5) Uiso 1 1 d D
C26 C 0.486(2) 1.000(3) 0.5572(6) 0.135(7) Uiso 1 1 d D

loop_
_atom_site_aniso_label
_atom_site_aniso_U_11
_atom_site_aniso_U_22
_atom_site_aniso_U_33
_atom_site_aniso_U_23
_atom_site_aniso_U_13
_atom_site_aniso_U_12
Zn1 0.0428(9) 0.0416(9) 0.0587(10) -0.0187(6) -0.0101(6) -0.0093(6)
Cl1 0.056(2) 0.063(2) 0.069(2) -0.0325(16) -0.0040(16) -0.0183(16)
Cl2 0.057(2) 0.057(2) 0.063(2) -0.0193(16) -0.0034(16) -0.0171(16)
N1 0.050(6) 0.037(6) 0.059(7) -0.018(5) -0.024(6) -0.006(5)
C2 0.071(9) 0.053(8) 0.030(7) -0.013(5) -0.003(6) -0.026(7)
C3 0.041(8) 0.050(8) 0.059(8) -0.026(6) -0.001(6) -0.015(6)
C4 0.043(7) 0.050(7) 0.057(8) -0.021(6) -0.007(6) -0.018(6)
C5 0.047(8) 0.036(7) 0.055(8) -0.019(5) -0.005(6) -0.020(6)
C6 0.051(8) 0.032(7) 0.065(9) -0.019(6) -0.011(6) -0.010(6)
N7 0.043(6) 0.056(6) 0.053(7) -0.014(5) -0.010(5) -0.021(5)
C8 0.047(7) 0.041(7) 0.053(8) -0.018(6) -0.014(6) -0.007(6)
O9 0.067(6) 0.078(6) 0.071(6) -0.019(5) -0.020(5) -0.039(5)
C10 0.036(7) 0.034(7) 0.057(8) -0.014(6) -0.012(6) 0.003(5)
C11 0.071(9) 0.035(7) 0.067(9) -0.009(6) -0.018(7) -0.018(6)
C12 0.057(8) 0.040(8) 0.075(9) -0.016(7) -0.024(7) -0.016(6)
C13 0.047(7) 0.045(8) 0.049(8) -0.009(6) -0.014(6) -0.005(6)
C14 0.067(8) 0.037(7) 0.067(9) -0.011(6) -0.012(7) -0.026(6)
C15 0.047(7) 0.047(8) 0.068(9) -0.033(7) -0.012(6) -0.012(6)
C16 0.065(9) 0.037(8) 0.067(9) -0.019(7) -0.010(7) -0.009(7)
O17 0.124(9) 0.038(5) 0.070(6) -0.018(5) -0.036(6) -0.005(5)
N18 0.061(7) 0.046(7) 0.059(7) -0.025(5) -0.010(5) -0.019(5)
C19 0.041(7) 0.063(9) 0.047(7) -0.042(7) 0.002(6) -0.014(6)
C20 0.053(8) 0.039(7) 0.056(8) -0.009(6) -0.010(6) -0.007(6)
C21 0.051(8) 0.042(8) 0.085(10) -0.028(7) -0.012(7) -0.015(6)
C22 0.056(8) 0.063(9) 0.055(8) -0.020(7) -0.011(6) -0.027(7)
N23 0.046(6) 0.041(6) 0.062(7) -0.016(5) -0.001(5) -0.013(5)
C24 0.070(9) 0.037(8) 0.047(8) -0.012(6) -0.013(7) -0.011(6)

loop_
_atom_type_symbol
_atom_type_description
_atom_type_scat_dispersion_real
_atom_type_scat_dispersion_imag
_atom_type_scat_source
C C 0.0033 0.0016 'International Tables Vol C Tables 4.2.6.8 and 6.1.1.4'
H H 0.0000 0.0000 'International Tables Vol C Tables 4.2.6.8 and 6.1.1.4'
N N 0.0061 0.0033 'International Tables Vol C Tables 4.2.6.8 and 6.1.1.4'
O O 0.0106 0.0060 'International Tables Vol C Tables 4.2.6.8 and 6.1.1.4'
Cl Cl 0.1484 0.1585 'International Tables Vol C Tables 4.2.6.8 and 6.1.1.4'
Zn Zn 0.2839 1.4301 'International Tables Vol C Tables 4.2.6.8 and 6.1.1.4'

loop_
_geom_angle_atom_site_label_1
_geom_angle_atom_site_label_2
_geom_angle_atom_site_label_3
_geom_angle
_geom_angle_site_symmetry_1
_geom_angle_site_symmetry_3
N23 Zn1 N1 102.5(4) 1_464 .
N23 Zn1 Cl2 108.6(3) 1_464 .
N1 Zn1 Cl2 109.7(3) . .
N23 Zn1 Cl1 107.4(3) 1_464 .
N1 Zn1 Cl1 105.1(3) . .
Cl2 Zn1 Cl1 121.85(14) . .
C6 N1 C2 120.3(10) . .
C6 N1 Zn1 119.5(8) . .
C2 N1 Zn1 120.2(8) . .
N1 C2 C3 121.2(11) . .
N1 C2 H2 119.4 . .
C3 C2 H2 119.4 . .
C2 C3 C4 119.7(11) . .
C2 C3 H3 120.1 . .
C4 C3 H3 120.1 . .
C3 C4 C5 118.4(11) . .
C3 C4 H4 120.8 . .
C5 C4 H4 120.8 . .
C4 C5 N7 118.9(10) . .
C4 C5 C6 120.0(11) . .
N7 C5 C6 121.0(10) . .
N1 C6 C5 120.3(11) . .
N1 C6 H6 119.8 . .
C5 C6 H6 119.8 . .
C8 N7 C5 124.5(9) . .
C8 N7 H7 117.7 . .
C5 N7 H7 117.7 . .
O9 C8 N7 121.9(10) . .
O9 C8 C10 121.9(10) . .
N7 C8 C10 116.1(10) . .
C15 C10 C11 120.0(11) . .
C15 C10 C8 118.1(10) . .
C11 C10 C8 121.9(10) . .
C10 C11 C12 118.8(11) . .
C10 C11 H11 120.6 . .
C12 C11 H11 120.6 . .
C13 C12 C11 121.7(11) . .
C13 C12 H12 119.2 . .
C11 C12 H12 119.2 . .
C12 C13 C14 119.5(11) . .
C12 C13 C16 117.5(11) . .
C14 C13 C16 122.8(11) . .
C13 C14 C15 119.8(11) . .
C13 C14 H14 120.1 . .
C15 C14 H14 120.1 . .
C10 C15 C14 120.2(10) . .
C10 C15 H15 119.9 . .
C14 C15 H15 119.9 . .
O17 C16 N18 120.6(12) . .
O17 C16 C13 122.9(11) . .
N18 C16 C13 116.5(10) . .
C16 N18 C19 128.2(10) . .
C16 N18 H18 115.9 . .
C19 N18 H18 115.9 . .
C20 C19 C24 120.1(11) . .
C20 C19 N18 124.1(11) . .
C24 C19 N18 115.8(10) . .
C21 C20 C19 118.0(11) . .
C21 C20 H20 121.0 . .
C19 C20 H20 121.0 . .
C22 C21 C20 119.2(11) . .
C22 C21 H21 120.4 . .
C20 C21 H21 120.4 . .
N23 C22 C21 123.7(12) . .
N23 C22 H22 118.1 . .
C21 C22 H22 118.1 . .
C22 N23 C24 117.7(10) . .
C22 N23 Zn1 120.9(9) . 1_646
C24 N23 Zn1 121.4(8) . 1_646
N23 C24 C19 121.2(11) . .
N23 C24 H24 119.4 . .
C19 C24 H24 119.4 . .
O25 C26 C26 102.0(16) . 2_676

loop_
_geom_bond_atom_site_label_1
_geom_bond_atom_site_label_2
_geom_bond_distance
_geom_bond_site_symmetry_2
Zn1 N23 2.036(10) 1_464
Zn1 N1 2.054(9) .
Zn1 Cl2 2.208(4) .
Zn1 Cl1 2.231(4) .
N1 C6 1.338(14) .
N1 C2 1.361(14) .
C2 C3 1.370(16) .
C2 H2 0.9300 .
C3 C4 1.389(15) .
C3 H3 0.9300 .
C4 C5 1.390(15) .
C4 H4 0.9300 .
C5 N7 1.392(14) .
C5 C6 1.394(16) .
C6 H6 0.9300 .
N7 C8 1.373(14) .
N7 H7 0.8600 .
C8 O9 1.237(13) .
C8 C10 1.495(16) .
C10 C15 1.372(15) .
C10 C11 1.380(15) .
C11 C12 1.384(16) .
C11 H11 0.9300 .
C12 C13 1.358(16) .
C12 H12 0.9300 .
C13 C14 1.372(15) .
C13 C16 1.482(17) .
C14 C15 1.392(16) .
C14 H14 0.9300 .
C15 H15 0.9300 .
C16 O17 1.223(13) .
C16 N18 1.386(15) .
N18 C19 1.402(14) .
N18 H18 0.8600 .
C19 C20 1.382(15) .
C19 C24 1.389(16) .
C20 C21 1.377(16) .
C20 H20 0.9300 .
C21 C22 1.361(16) .
C21 H21 0.9300 .
C22 N23 1.341(14) .
C22 H22 0.9300 .
N23 C24 1.347(14) .
N23 Zn1 2.036(10) 1_646
C24 H24 0.9300 .
O25 C26 1.412(10) .
C26 C26 1.499(10) 2_676

loop_
_geom_hbond_atom_site_label_D
_geom_hbond_atom_site_label_H
_geom_hbond_atom_site_label_A
_geom_hbond_distance_DH
_geom_hbond_distance_HA
_geom_hbond_distance_DA
_geom_hbond_angle_DHA
_geom_hbond_site_symmetry_A
N7 H7 Cl2 0.86 2.66 3.502(10) 164.8 1_655
N18 H18 Cl1 0.86 2.60 3.319(10) 141.5 2_756
